data_7249486
loop_
_publ_author_name
'Pathi , Vijay Babu'
'Das, Pranotosh'
'Guin, Abhyuday'
'Debnath, Manish'
'Banerji, Biswadip'

_publ_section_title
;
 Metal-Free Synthesis of N-fused Quinazolino-quinazoline-diones as MALAT1
 RNA triple helix Intercalator
;
_journal_name_full 'RSC Medicinal Chemistry'
_journal_paper_doi 10.1039/D4MD00614C
_journal_year 2024
_chemical_formula_moiety 'C21 H14 N4 O2'
_chemical_formula_sum 'C21 H14 N4 O2'
_chemical_formula_weight 354.37
_chemical_name_systematic 6-(pyridin-2-ylmethyl)-5H-quinazolino[3,2-a]quinazoline-5,12(6H)-dione
_space_group_crystal_system triclinic
_space_group_IT_number 2
_space_group_name_Hall '-P 1'
_space_group_name_H-M_alt 'P -1'
_symmetry_Int_Tables_number 2
_atom_sites_solution_primary iterative
_audit_creation_date 2023-11-07
_audit_creation_method
;
Olex2 1.2
(compiled 2018.05.29 svn.r3508 for OlexSys, GUI svn.r5506)
;
_audit_update_record
;
2024-05-21 deposited with the CCDC.	2024-10-21 downloaded from the CCDC.
;
_cell_angle_alpha 93.016(2)
_cell_angle_beta 112.640(2)
_cell_angle_gamma 111.021(2)
_cell_formula_units_Z 2
_cell_length_a 9.1156(5)
_cell_length_b 9.7993(5)
_cell_length_c 10.6132(5)
_cell_measurement_reflns_used 9881
_cell_measurement_temperature 100.0
_cell_measurement_theta_max 66.72
_cell_measurement_theta_min 5.62
_cell_volume 796.49(7)
_computing_cell_refinement 'SAINT V8.40B (?, 2016)'
_computing_data_collection 'Bruker APEX3 ver.2018.7-2(Bruker AXS)'
_computing_data_reduction 'SAINT V8.40B (?, 2016)'
_computing_molecular_graphics 'Bruker ShelXLe(Huebschle et all. 2011)'
_computing_publication_material 'Bruker ShelXLe(Huebschle et all. 2011)'
_computing_structure_refinement 'SHELXL-2018/3 (Sheldrick 2018)'
_computing_structure_solution 'SHELXT 2014/5(Sheldrick 2014)'
_diffrn_ambient_temperature 100.0
_diffrn_detector 'CPAD area detector'
_diffrn_detector_area_resol_mean 7.407
_diffrn_detector_type 'Bruker Photon III'
_diffrn_measured_fraction_theta_full 0.9898
_diffrn_measured_fraction_theta_max 0.9887
_diffrn_measurement_device 'four-circle diffractometer'
_diffrn_measurement_device_type 'Bruker APEX-II CCD'
_diffrn_measurement_method '\f and \w scans'
_diffrn_radiation_collimation '0.5 mm double-pinhole'
_diffrn_radiation_monochromator 'mirror optics'
_diffrn_radiation_probe x-ray
_diffrn_radiation_type 'Cu K\a'
_diffrn_radiation_wavelength 1.54178
_diffrn_reflns_av_R_equivalents 0.0780
_diffrn_reflns_av_unetI/netI 0.0440
_diffrn_reflns_limit_h_max 9
_diffrn_reflns_limit_h_min -10
_diffrn_reflns_limit_k_max 11
_diffrn_reflns_limit_k_min -11
_diffrn_reflns_limit_l_max 12
_diffrn_reflns_limit_l_min -12
_diffrn_reflns_number 26844
_diffrn_reflns_theta_full 66.8250
_diffrn_reflns_theta_max 66.83
_diffrn_reflns_theta_min 5.62
_diffrn_source 'microfocus sealed X-ray tube'
_diffrn_source_type 'Incoatec I\ms Diamond'
_diffrn_standards_number 0
_exptl_absorpt_coefficient_mu 0.803
_exptl_absorpt_correction_T_max 0.7528
_exptl_absorpt_correction_T_min 0.5496
_exptl_absorpt_correction_type multi-scan
_exptl_absorpt_process_details
'SADABS-2016/2 (Bruker,2016/2) was used for absorption correction. wR2(int) was 0.1586 before and 0.1015 after correction. The Ratio of minimum to maximum transmission is 0.7301. The \l/2 correction factor is Not present.'
_exptl_crystal_colour 'clear light colourless'
_exptl_crystal_colour_lustre clear
_exptl_crystal_colour_modifier light
_exptl_crystal_colour_primary colourless
_exptl_crystal_density_diffrn 1.4775
_exptl_crystal_description needle
_exptl_crystal_F_000 369.1967
_exptl_crystal_recrystallization_method 'Slow evaporation of solvent'
_exptl_crystal_size_max 0.17
_exptl_crystal_size_mid 0.15
_exptl_crystal_size_min 0.12
_refine_diff_density_max 0.2944
_refine_diff_density_min -0.3340
_refine_diff_density_rms 0.0739
_refine_ls_d_res_high 0.8386
_refine_ls_d_res_low 7.8726
_refine_ls_goodness_of_fit_ref 1.0668
_refine_ls_hydrogen_treatment constr
_refine_ls_matrix_type full
_refine_ls_number_constraints 27
_refine_ls_number_parameters 244
_refine_ls_number_reflns 2802
_refine_ls_number_restraints 0
_refine_ls_restrained_S_all 1.0668
_refine_ls_R_factor_all 0.0624
_refine_ls_R_factor_gt 0.0594
_refine_ls_shift/su_max 0.0000
_refine_ls_shift/su_mean 0.0000
_refine_ls_structure_factor_coef Fsqd
_refine_ls_weighting_details 'w=1/[\s^2^(Fo^2^)+(0.1016P)^2^+0.3094P] where P=(Fo^2^+2Fc^2^)/3'
_refine_ls_weighting_scheme calc
_refine_ls_wR_factor_gt 0.1642
_refine_ls_wR_factor_ref 0.1676
_reflns_Friedel_coverage 0.0
_reflns_limit_h_max 10
_reflns_limit_h_min -10
_reflns_limit_k_max 11
_reflns_limit_k_min -11
_reflns_limit_l_max 12
_reflns_limit_l_min 0
_reflns_number_gt 2587
_reflns_number_total 2802
_reflns_threshold_expression I>=2u(I)
_cod_data_source_file d4md00614c2.cif
_cod_data_source_block BBVB_290_0m_a
_cod_database_code 7249486
_olex2_refinement_description
;
1. Fixed Uiso
 At 1.2 times of:
  All C(H) groups, All C(H,H) groups
2.a Secondary CH2 refined with riding coordinates:
 C009(H00a,H00b)
2.b Aromatic/amide H refined with riding coordinates:
 C00O(H00O), C00P(H00P), C00N(H00N), C00H(H00H), C00K(H00K), C00L(H00L),
 C00I(H00I), C00E(H00E), C00R(H00R), C00Q(H00Q), C00M(H00M), C00J(H00J)
;
_olex2_submission_special_instructions 'No special instructions were received'

loop_
_space_group_symop_id
_space_group_symop_operation_xyz
1 x,y,z
2 -x,-y,-z

loop_
_atom_site_label
_atom_site_type_symbol
_atom_site_fract_x
_atom_site_fract_y
_atom_site_fract_z
_atom_site_U_iso_or_equiv
_atom_site_adp_type
_atom_site_occupancy
_atom_site_refinement_flags_posn
O001 O 0.66752(16) 0.55099(14) 0.94811(12) 0.0329(4) Uani 1.000000 .
O002 O 0.15676(18) 0.40955(14) 0.31442(13) 0.0354(4) Uani 1.000000 .
N003 N 0.30561(18) 0.50010(15) 0.55432(15) 0.0239(4) Uani 1.000000 .
N004 N 0.46346(18) 0.61817(15) 0.79857(14) 0.0247(4) Uani 1.000000 .
N005 N 0.28482(18) 0.71298(15) 0.65572(15) 0.0259(4) Uani 1.000000 .
N006 N 0.71104(19) 0.90519(17) 0.85033(15) 0.0314(4) Uani 1.000000 .
C00A C 0.4997(2) 0.40538(19) 0.71580(18) 0.0257(4) Uani 1.000000 .
C00B C 0.1644(2) 0.71078(19) 0.52592(18) 0.0253(4) Uani 1.000000 .
C00C C 0.3468(2) 0.61229(18) 0.66517(17) 0.0231(4) Uani 1.000000 .
C00D C 0.3791(2) 0.39029(19) 0.57977(19) 0.0265(4) Uani 1.000000 .
C00E C -0.0113(2) 0.6062(2) 0.27707(19) 0.0292(4) Uani 1.000000 .
H00E H -0.0463(2) 0.5349(2) 0.19561(19) 0.0351(5) Uiso 1.000000 R
C00F C 0.5548(2) 0.52943(19) 0.83013(18) 0.0266(4) Uani 1.000000 .
C00G C 0.6440(2) 0.87975(19) 0.94272(17) 0.0260(4) Uani 1.000000 .
C00H C 0.3347(2) 0.2687(2) 0.4762(2) 0.0328(5) Uani 1.000000 .
H00H H 0.2557(2) 0.2570(2) 0.3822(2) 0.0393(5) Uiso 1.000000 R
C00I C -0.0814(2) 0.7101(2) 0.26866(19) 0.0307(4) Uani 1.000000 .
H00I H -0.1661(2) 0.7099(2) 0.18136(19) 0.0368(5) Uiso 1.000000 R
C00J C 0.7023(2) 0.9857(2) 1.06307(18) 0.0330(5) Uani 1.000000 .
H00J H 0.6512(2) 0.9635(2) 1.12657(18) 0.0396(5) Uiso 1.000000 R
C00K C 0.0931(2) 0.8177(2) 0.5161(2) 0.0304(4) Uani 1.000000 .
H00K H 0.1283(2) 0.8902(2) 0.5969(2) 0.0365(5) Uiso 1.000000 R
C00L C -0.0283(2) 0.8163(2) 0.3884(2) 0.0322(4) Uani 1.000000 .
H00L H -0.0767(2) 0.8884(2) 0.3815(2) 0.0387(5) Uiso 1.000000 R
C00M C 0.8360(2) 1.1239(2) 1.0887(2) 0.0372(5) Uani 1.000000 .
H00M H 0.8782(2) 1.1982(2) 1.1702(2) 0.0446(6) Uiso 1.000000 R
C00N C 0.4064(3) 0.1660(2) 0.5117(2) 0.0369(5) Uani 1.000000 .
H00N H 0.3749(3) 0.0840(2) 0.4405(2) 0.0442(6) Uiso 1.000000 R
C00O C 0.5712(2) 0.3001(2) 0.7490(2) 0.0322(4) Uani 1.000000 .
H00O H 0.6535(2) 0.3126(2) 0.8419(2) 0.0386(5) Uiso 1.000000 R
C00P C 0.5225(3) 0.1776(2) 0.6471(2) 0.0361(5) Uani 1.000000 .
H00P H 0.5673(3) 0.1037(2) 0.6693(2) 0.0434(6) Uiso 1.000000 R
C00Q C 0.9070(2) 1.1520(2) 0.9942(2) 0.0371(5) Uani 1.000000 .
H00Q H 0.9987(2) 1.2458(2) 1.0087(2) 0.0445(6) Uiso 1.000000 R
C00R C 0.8406(2) 1.0395(2) 0.8776(2) 0.0355(5) Uani 1.000000 .
H00R H 0.8901(2) 1.0588(2) 0.8129(2) 0.0426(6) Uiso 1.000000 R
C007 C 0.1887(2) 0.4974(2) 0.41628(18) 0.0272(4) Uani 1.000000 .
C008 C 0.1128(2) 0.60603(19) 0.40730(18) 0.0257(4) Uani 1.000000 .
C009 C 0.4968(2) 0.72990(19) 0.91529(17) 0.0267(4) Uani 1.000000 .
H00a H 0.3891(2) 0.74517(19) 0.89526(17) 0.0321(5) Uiso 1.000000 R
H00b H 0.5243(2) 0.68987(19) 1.00119(17) 0.0321(5) Uiso 1.000000 R

loop_
_atom_site_aniso_label
_atom_site_aniso_U_11
_atom_site_aniso_U_22
_atom_site_aniso_U_33
_atom_site_aniso_U_12
_atom_site_aniso_U_13
_atom_site_aniso_U_23
O001 0.0303(7) 0.0357(7) 0.0244(7) 0.0120(6) 0.0055(5) 0.0030(5)
O002 0.0399(8) 0.0325(7) 0.0245(7) 0.0116(6) 0.0092(6) -0.0045(5)
N003 0.0212(7) 0.0225(8) 0.0231(8) 0.0041(6) 0.0099(6) -0.0007(6)
N004 0.0223(7) 0.0246(7) 0.0208(7) 0.0051(6) 0.0077(6) -0.0002(6)
N005 0.0240(7) 0.0242(8) 0.0252(8) 0.0058(6) 0.0106(6) 0.0017(6)
N006 0.0272(8) 0.0334(9) 0.0284(8) 0.0086(6) 0.0110(6) 0.0037(6)
C00A 0.0214(9) 0.0267(9) 0.0279(9) 0.0053(7) 0.0142(7) 0.0023(7)
C00B 0.0183(8) 0.0250(9) 0.0274(9) 0.0030(7) 0.0105(7) 0.0041(7)
C00C 0.0186(8) 0.0223(8) 0.0216(9) 0.0010(6) 0.0095(7) -0.0004(7)
C00D 0.0195(9) 0.0264(9) 0.0312(10) 0.0039(7) 0.0144(7) 0.0018(7)
C00E 0.0236(9) 0.0291(9) 0.0269(9) 0.0023(7) 0.0111(7) 0.0033(7)
C00F 0.0218(8) 0.0264(9) 0.0282(9) 0.0051(7) 0.0122(7) 0.0045(7)
C00G 0.0228(9) 0.0278(9) 0.0234(9) 0.0096(7) 0.0071(7) 0.0031(7)
C00H 0.0294(10) 0.0312(10) 0.0341(10) 0.0102(8) 0.0134(8) -0.0012(8)
C00I 0.0219(9) 0.0347(10) 0.0280(9) 0.0057(7) 0.0087(7) 0.0097(8)
C00J 0.0299(10) 0.0368(10) 0.0235(9) 0.0082(8) 0.0094(7) -0.0027(8)
C00K 0.0285(9) 0.0286(9) 0.0319(10) 0.0091(7) 0.0137(7) 0.0034(7)
C00L 0.0295(10) 0.0321(10) 0.0352(10) 0.0114(8) 0.0150(8) 0.0091(8)
C00M 0.0301(10) 0.0351(11) 0.0323(10) 0.0101(8) 0.0044(8) -0.0053(8)
C00N 0.0342(10) 0.0357(11) 0.0395(11) 0.0129(8) 0.0174(8) -0.0018(8)
C00O 0.0283(9) 0.0365(10) 0.0338(10) 0.0138(8) 0.0151(8) 0.0071(8)
C00P 0.0370(11) 0.0367(11) 0.0436(11) 0.0206(9) 0.0214(9) 0.0073(9)
C00Q 0.0245(9) 0.0283(10) 0.0444(11) 0.0047(7) 0.0072(8) 0.0050(8)
C00R 0.0298(10) 0.0378(11) 0.0367(10) 0.0096(8) 0.0158(8) 0.0115(8)
C007 0.0225(9) 0.0269(9) 0.0244(9) 0.0015(7) 0.0109(7) 0.0008(7)
C008 0.0210(8) 0.0249(9) 0.0258(9) 0.0019(7) 0.0122(7) 0.0032(7)
C009 0.0274(9) 0.0264(9) 0.0217(9) 0.0074(7) 0.0101(7) -0.0008(7)

loop_
_atom_type_symbol
_atom_type_scat_dispersion_real
_atom_type_scat_dispersion_imag
_atom_type_scat_Cromer_Mann_a1
_atom_type_scat_Cromer_Mann_a2
_atom_type_scat_Cromer_Mann_a3
_atom_type_scat_Cromer_Mann_a4
_atom_type_scat_Cromer_Mann_b1
_atom_type_scat_Cromer_Mann_b2
_atom_type_scat_Cromer_Mann_b3
_atom_type_scat_Cromer_Mann_b4
_atom_type_scat_Cromer_Mann_c
_atom_type_scat_source
_atom_type_scat_dispersion_source
H 0.00000 0.00000 0.49300 0.32291 0.14019 0.04081 10.51090 26.12570 3.14236 57.79970 0.0030380000826 'International Tables Volume C Table 6.1.1.4 (pp. 500-502)' 'Henke, Gullikson and Davis, At. Data and Nucl. Data Tables, 1993, 54, 2'
C 0.01920 0.00962 2.31000 1.02000 1.58860 0.86500 20.84390 10.20750 0.56870 51.65120 0.215599998832 'International Tables Volume C Table 6.1.1.4 (pp. 500-502)' 'Henke, Gullikson and Davis, At. Data and Nucl. Data Tables, 1993, 54, 2'
O 0.05239 0.03376 3.04850 2.28680 1.54630 0.86700 13.27710 5.70110 0.32390 32.90890 0.250800013542 'International Tables Volume C Table 6.1.1.4 (pp. 500-502)' 'Henke, Gullikson and Davis, At. Data and Nucl. Data Tables, 1993, 54, 2'
N 0.03256 0.01839 12.21260 3.13220 2.01250 1.16630 0.00570 9.89330 28.99750 0.58260 -11.5290002823 'International Tables Volume C Table 6.1.1.4 (pp. 500-502)' 'Henke, Gullikson and Davis, At. Data and Nucl. Data Tables, 1993, 54, 2'

loop_
_geom_angle_atom_site_label_1
_geom_angle_atom_site_label_2
_geom_angle_atom_site_label_3
_geom_angle
_geom_angle_site_symmetry_1
_geom_angle_site_symmetry_3
_geom_angle_publ_flag
C00D N003 C00C 120.41(15) . . ?
C007 N003 C00C 118.17(15) . . ?
C007 N003 C00D 121.43(15) . . ?
C00F N004 C00C 125.01(14) . . ?
C009 N004 C00C 118.05(14) . . ?
C009 N004 C00F 116.91(14) . . ?
C00C N005 C00B 118.38(15) . . ?
C00R N006 C00G 117.12(16) . . ?
C00F C00A C00D 121.99(17) . . ?
C00O C00A C00D 121.06(17) . . ?
C00O C00A C00F 116.94(16) . . ?
C00K C00B N005 118.48(16) . . ?
C008 C00B N005 121.65(17) . . ?
C008 C00B C00K 119.87(17) . . ?
N004 C00C N003 118.57(15) . . ?
N005 C00C N003 125.83(16) . . ?
N005 C00C N004 115.60(15) . . ?
C00A C00D N003 118.03(16) . . ?
C00H C00D N003 123.72(17) . . ?
C00H C00D C00A 118.25(17) . . ?
C008 C00E C00I 119.64(17) . . ?
N004 C00F O001 121.06(16) . . ?
C00A C00F O001 123.62(17) . . ?
C00A C00F N004 115.22(15) . . ?
C00J C00G N006 122.94(16) . . ?
C009 C00G N006 118.77(15) . . ?
C009 C00G C00J 118.28(15) . . ?
C00N C00H C00D 119.56(18) . . ?
C00L C00I C00E 120.13(17) . . ?
C00M C00J C00G 118.84(17) . . ?
C00L C00K C00B 119.38(17) . . ?
C00K C00L C00I 120.86(17) . . ?
C00Q C00M C00J 118.96(17) . . ?
C00P C00N C00H 122.68(18) . . ?
C00P C00O C00A 120.36(18) . . ?
C00O C00P C00N 118.04(18) . . ?
C00R C00Q C00M 118.00(17) . . ?
C00Q C00R N006 124.13(18) . . ?
N003 C007 O002 121.47(17) . . ?
C008 C007 O002 122.87(17) . . ?
C008 C007 N003 115.66(15) . . ?
C00E C008 C00B 120.12(18) . . ?
C007 C008 C00B 120.10(17) . . ?
C007 C008 C00E 119.78(17) . . ?
C00G C009 N004 114.02(14) . . ?

loop_
_geom_bond_atom_site_label_1
_geom_bond_atom_site_label_2
_geom_bond_distance
_geom_bond_site_symmetry_2
_geom_bond_publ_flag
O001 C00F 1.223(2) . ?
O002 C007 1.214(2) . ?
N003 C00C 1.400(2) . ?
N003 C00D 1.445(2) . ?
N003 C007 1.434(2) . ?
N004 C00C 1.388(2) . ?
N004 C00F 1.377(2) . ?
N004 C009 1.468(2) . ?
N005 C00B 1.385(2) . ?
N005 C00C 1.292(2) . ?
N006 C00G 1.332(2) . ?
N006 C00R 1.339(2) . ?
C00A C00D 1.398(3) . ?
C00A C00F 1.463(2) . ?
C00A C00O 1.399(3) . ?
C00B C00K 1.407(3) . ?
C00B C008 1.386(3) . ?
C00D C00H 1.402(3) . ?
C00E C00I 1.372(3) . ?
C00E C008 1.410(3) . ?
C00G C00J 1.390(2) . ?
C00G C009 1.511(2) . ?
C00H C00N 1.379(3) . ?
C00I C00L 1.400(3) . ?
C00J C00M 1.384(3) . ?
C00K C00L 1.376(3) . ?
C00M C00Q 1.379(3) . ?
C00N C00P 1.387(3) . ?
C00O C00P 1.385(3) . ?
C00Q C00R 1.383(3) . ?
C007 C008 1.452(3) . ?
